data_1545160
loop_
_publ_author_name
'Garkhedkar, Amol Milind'
'Senadi, Gopal Chandru'
'Wang, Jeh-Jeng'

_publ_section_title
;
 ZnBr2-Mediated Cascade Reaction of o-Alkoxy Alkynols: Synthesis of
 Indeno[1,2-c]chromenes.
;
_journal_issue 3
_journal_name_full 'Organic letters'
_journal_page_first 488
_journal_page_last 491
_journal_paper_doi 10.1021/acs.orglett.6b03642
_journal_volume 19
_journal_year 2017
_chemical_formula_moiety 'C17 H14 O'
_chemical_formula_sum 'C17 H14 O'
_chemical_formula_weight 234.28
_space_group_crystal_system monoclinic
_space_group_IT_number 14
_space_group_name_Hall '-P 2yn'
_space_group_name_H-M_alt 'P 1 21/n 1'
_symmetry_cell_setting monoclinic
_symmetry_space_group_name_Hall '-P 2yn'
_symmetry_space_group_name_H-M 'P 1 21/n 1'
_atom_sites_solution_hydrogens geom
_audit_creation_method SHELXL-2014/7
_cell_angle_alpha 90
_cell_angle_beta 109.936(10)
_cell_angle_gamma 90
_cell_formula_units_Z 4
_cell_length_a 12.0468(11)
_cell_length_b 6.2442(4)
_cell_length_c 16.9384(13)
_cell_measurement_reflns_used 1621
_cell_measurement_temperature 150(2)
_cell_measurement_theta_max 28.9180
_cell_measurement_theta_min 3.4870
_cell_volume 1197.80(18)
_computing_cell_refinement
; 
CrysAlis RED, Oxford Diffraction Ltd., 
Version 1.171.32.29 (release 10-06-2008 CrysAlis171 .NET) 
(compiled Jun 10 2008,16:49:55) 
;
_computing_data_collection
; 
CrysAlis CCD, Oxford Diffraction Ltd., 
Version 1.171.32.29 (release 10-06-2008 CrysAlis171 .NET) 
(compiled Jun 10 2008,16:49:55) 
;
_computing_data_reduction
; 
CrysAlis RED, Oxford Diffraction Ltd., 
Version 1.171.32.29 (release 10-06-2008 CrysAlis171 .NET) 
(compiled Jun 10 2008,16:49:55) 
;
_computing_molecular_graphics 'Bruker SHELXTL'
_computing_publication_material 'Bruker SHELXTL'
_computing_structure_refinement 'SHELXL-2014/7 (Sheldrick, 2014)'
_computing_structure_solution 'SHELXS-97 (Sheldrick 2008)'
_diffrn_ambient_temperature 150(2)
_diffrn_measured_fraction_theta_full 0.992
_diffrn_measured_fraction_theta_max 0.833
_diffrn_measurement_device_type 'CCD detector'
_diffrn_measurement_method '\w scans'
_diffrn_radiation_probe x-ray
_diffrn_radiation_type MoK\a
_diffrn_radiation_wavelength 0.71073
_diffrn_reflns_av_R_equivalents 0.0305
_diffrn_reflns_av_unetI/netI 0.0627
_diffrn_reflns_Laue_measured_fraction_full 0.992
_diffrn_reflns_Laue_measured_fraction_max 0.833
_diffrn_reflns_limit_h_max 16
_diffrn_reflns_limit_h_min -12
_diffrn_reflns_limit_k_max 7
_diffrn_reflns_limit_k_min -7
_diffrn_reflns_limit_l_max 13
_diffrn_reflns_limit_l_min -23
_diffrn_reflns_number 4908
_diffrn_reflns_point_group_measured_fraction_full 0.992
_diffrn_reflns_point_group_measured_fraction_max 0.833
_diffrn_reflns_theta_full 25.242
_diffrn_reflns_theta_max 29.252
_diffrn_reflns_theta_min 3.505
_exptl_absorpt_coefficient_mu 0.079
_exptl_absorpt_correction_T_max 1.00000
_exptl_absorpt_correction_T_min 0.98761
_exptl_absorpt_correction_type multi-scan
_exptl_absorpt_process_details
; 
CrysAlisPro, Agilent Technologies, 
Version 1.171.36.24 (release 03-12-2012 CrysAlis171 .NET) 
(compiled Dec  3 2012,18:21:49) 
Empirical absorption correction using spherical harmonics, 
 implemented in SCALE3 ABSPACK scaling algorithm. 
;
_exptl_crystal_colour colorless
_exptl_crystal_density_diffrn 1.299
_exptl_crystal_description parallelepiped
_exptl_crystal_F_000 496
_exptl_crystal_size_max 0.48
_exptl_crystal_size_mid 0.43
_exptl_crystal_size_min 0.20
_refine_diff_density_max 0.700
_refine_diff_density_min -0.339
_refine_diff_density_rms 0.051
_refine_ls_extinction_method none
_refine_ls_goodness_of_fit_ref 1.029
_refine_ls_hydrogen_treatment constr
_refine_ls_matrix_type full
_refine_ls_number_parameters 163
_refine_ls_number_reflns 2720
_refine_ls_number_restraints 0
_refine_ls_restrained_S_all 1.029
_refine_ls_R_factor_all 0.1008
_refine_ls_R_factor_gt 0.0672
_refine_ls_shift/su_max 0.001
_refine_ls_shift/su_mean 0.000
_refine_ls_structure_factor_coef Fsqd
_refine_ls_weighting_details 'w=1/[\s^2^(Fo^2^)+(0.0645P)^2^+0.5738P] where P=(Fo^2^+2Fc^2^)/3'
_refine_ls_weighting_scheme calc
_refine_ls_wR_factor_gt 0.1535
_refine_ls_wR_factor_ref 0.1800
_reflns_Friedel_coverage 0.000
_reflns_number_gt 1816
_reflns_number_total 2720
_reflns_threshold_expression 'I > 2\s(I)'
_cod_data_source_file ol6b03642_si_004.cif
_cod_data_source_block agtet
_cod_depositor_comments
;
The following automatic conversions were performed:

'_symmetry_cell_setting' value 'Monoclinic' changed to 'monoclinic'
according to
/usr/data/users/saulius/crontab/automatic-downloads/rss-feeds/ACS/lib/dictionaries/cif_core.dic
dictionary named 'cif_core.dic' version 2.4.2 from 2011-04-26.

Automatic conversion script
Id: cif_fix_values 4268 2015-11-12 08:31:59Z antanas 

 Adding full bibliography for 1545160--1545161.cif.
;
_cod_original_sg_symbol_H-M P2(1)/n
_cod_database_code 1545160
_shelx_shelxl_version_number 2014/7
_shelx_space_group_comment
; 
The symmetry employed for this shelxl refinement is uniquely defined 
by the following loop, which should always be used as a source of 
symmetry information in preference to the above space-group names. 
They are only intended as comments. 
;

loop_
_space_group_symop_operation_xyz
'x, y, z'
'-x+1/2, y+1/2, -z+1/2'
'-x, -y, -z'
'x-1/2, -y-1/2, z-1/2'

loop_
_atom_site_label
_atom_site_type_symbol
_atom_site_fract_x
_atom_site_fract_y
_atom_site_fract_z
_atom_site_U_iso_or_equiv
_atom_site_adp_type
_atom_site_occupancy
_atom_site_site_symmetry_order
_atom_site_calc_flag
_atom_site_refinement_flags_posn
_atom_site_refinement_flags_adp
O O 0.64624(16) 0.7898(3) 0.05966(12) 0.0443(5) Uani 1 1 d . .
C1 C 0.71380(19) 0.6328(4) 0.04061(14) 0.0296(5) Uani 1 1 d . .
C2 C 0.7610(2) 0.6714(4) -0.02177(16) 0.0407(6) Uani 1 1 d . .
H2A H 0.7417 0.7990 -0.0542 0.049 Uiso 1 1 calc R U
C3 C 0.8364(2) 0.5226(4) -0.03658(15) 0.0392(6) Uani 1 1 d . .
H3A H 0.8683 0.5478 -0.0799 0.047 Uiso 1 1 calc R U
C4 C 0.8660(2) 0.3376(4) 0.01071(15) 0.0355(6) Uani 1 1 d . .
H4A H 0.9191 0.2373 0.0008 0.043 Uiso 1 1 calc R U
C5 C 0.8174(2) 0.2993(4) 0.07300(15) 0.0329(6) Uani 1 1 d . .
H5A H 0.8371 0.1716 0.1052 0.039 Uiso 1 1 calc R U
C6 C 0.74000(18) 0.4455(4) 0.08896(13) 0.0251(5) Uani 1 1 d . .
C7 C 0.68678(18) 0.4158(3) 0.15334(13) 0.0261(5) Uani 1 1 d . .
H7A H 0.7137 0.3026 0.1927 0.031 Uiso 1 1 calc R U
C8 C 0.60071(18) 0.5446(3) 0.15823(13) 0.0244(5) Uani 1 1 d . .
C9 C 0.53549(17) 0.5192(3) 0.21798(13) 0.0243(5) Uani 1 1 d . .
C10 C 0.5596(2) 0.3482(4) 0.27518(14) 0.0298(5) Uani 1 1 d . .
H10A H 0.6208 0.2502 0.2772 0.036 Uiso 1 1 calc R U
C11 C 0.4965(2) 0.3195(4) 0.32834(15) 0.0369(6) Uani 1 1 d . .
H11A H 0.5141 0.2026 0.3665 0.044 Uiso 1 1 calc R U
C12 C 0.4071(2) 0.4615(4) 0.32620(15) 0.0391(6) Uani 1 1 d . .
H12A H 0.3626 0.4407 0.3623 0.047 Uiso 1 1 calc R U
C13 C 0.3828(2) 0.6323(4) 0.27190(15) 0.0362(6) Uani 1 1 d . .
H13A H 0.3222 0.7301 0.2715 0.043 Uiso 1 1 calc R U
C14 C 0.44612(19) 0.6648(4) 0.21694(14) 0.0287(5) Uani 1 1 d . .
C15 C 0.4159(2) 0.8541(4) 0.15776(16) 0.0354(6) Uani 1 1 d . .
H15A H 0.3444 0.8201 0.1092 0.042 Uiso 1 1 calc R U
H15B H 0.3975 0.9791 0.1871 0.042 Uiso 1 1 calc R U
C16 C 0.5144(2) 0.9114(4) 0.12670(18) 0.0442(7) Uani 1 1 d . .
H16A H 0.4860 1.0199 0.0816 0.053 Uiso 1 1 calc R U
H16B H 0.5797 0.9761 0.1732 0.053 Uiso 1 1 calc R U
C17 C 0.5597(2) 0.7240(4) 0.09395(15) 0.0325(6) Uani 1 1 d . .
H17A H 0.4920 0.6659 0.0463 0.039 Uiso 1 1 calc R U

loop_
_atom_site_aniso_label
_atom_site_aniso_U_11
_atom_site_aniso_U_22
_atom_site_aniso_U_33
_atom_site_aniso_U_23
_atom_site_aniso_U_13
_atom_site_aniso_U_12
O 0.0480(11) 0.0395(10) 0.0589(12) 0.0200(9) 0.0355(10) 0.0126(8)
C1 0.0263(11) 0.0320(13) 0.0313(12) 0.0044(10) 0.0109(10) 0.0015(10)
C2 0.0401(14) 0.0483(16) 0.0375(14) 0.0151(12) 0.0180(12) 0.0046(12)
C3 0.0367(13) 0.0550(16) 0.0301(12) 0.0024(12) 0.0168(11) 0.0001(12)
C4 0.0330(12) 0.0436(15) 0.0316(12) -0.0065(11) 0.0133(11) 0.0052(11)
C5 0.0330(12) 0.0363(13) 0.0295(12) -0.0010(11) 0.0108(10) 0.0035(10)
C6 0.0235(10) 0.0297(12) 0.0218(10) -0.0025(9) 0.0074(8) -0.0036(9)
C7 0.0277(11) 0.0257(11) 0.0244(11) 0.0012(9) 0.0083(9) -0.0016(9)
C8 0.0263(10) 0.0232(11) 0.0220(10) -0.0023(9) 0.0062(9) -0.0045(9)
C9 0.0235(10) 0.0294(12) 0.0201(10) -0.0049(9) 0.0075(8) -0.0051(9)
C10 0.0331(12) 0.0286(12) 0.0280(11) 0.0016(10) 0.0110(10) 0.0000(10)
C11 0.0373(13) 0.0416(15) 0.0330(13) 0.0093(11) 0.0135(11) -0.0042(11)
C12 0.0324(12) 0.0575(17) 0.0324(13) 0.0058(12) 0.0177(11) -0.0028(12)
C13 0.0267(11) 0.0491(15) 0.0343(13) 0.0002(12) 0.0121(10) 0.0051(11)
C14 0.0275(11) 0.0328(13) 0.0240(11) -0.0024(9) 0.0063(9) -0.0033(10)
C15 0.0359(13) 0.0369(13) 0.0356(13) 0.0028(11) 0.0150(11) 0.0077(11)
C16 0.0468(15) 0.0401(15) 0.0513(17) 0.0106(13) 0.0241(13) 0.0115(12)
C17 0.0375(13) 0.0328(13) 0.0322(12) 0.0087(10) 0.0184(11) 0.0062(10)

loop_
_atom_type_symbol
_atom_type_description
_atom_type_scat_dispersion_real
_atom_type_scat_dispersion_imag
_atom_type_scat_source
C C 0.0033 0.0016 'International Tables Vol C Tables 4.2.6.8 and 6.1.1.4'
H H 0.0000 0.0000 'International Tables Vol C Tables 4.2.6.8 and 6.1.1.4'
O O 0.0106 0.0060 'International Tables Vol C Tables 4.2.6.8 and 6.1.1.4'

loop_
_geom_angle_atom_site_label_1
_geom_angle_atom_site_label_2
_geom_angle_atom_site_label_3
_geom_angle
C1 O C17 117.71(18)
C2 C1 O 118.9(2)
C2 C1 C6 121.6(2)
O C1 C6 119.3(2)
C1 C2 C3 119.3(2)
C1 C2 H2A 120.3
C3 C2 H2A 120.3
C4 C3 C2 120.9(2)
C4 C3 H3A 119.6
C2 C3 H3A 119.6
C3 C4 C5 119.4(2)
C3 C4 H4A 120.3
C5 C4 H4A 120.3
C6 C5 C4 121.1(2)
C6 C5 H5A 119.5
C4 C5 H5A 119.5
C5 C6 C1 117.7(2)
C5 C6 C7 123.8(2)
C1 C6 C7 118.4(2)
C8 C7 C6 121.3(2)
C8 C7 H7A 119.3
C6 C7 H7A 119.3
C7 C8 C9 125.4(2)
C7 C8 C17 117.9(2)
C9 C8 C17 116.58(18)
C10 C9 C14 118.6(2)
C10 C9 C8 121.20(19)
C14 C9 C8 120.22(19)
C11 C10 C9 121.4(2)
C11 C10 H10A 119.3
C9 C10 H10A 119.3
C10 C11 C12 119.9(2)
C10 C11 H11A 120.1
C12 C11 H11A 120.1
C13 C12 C11 120.0(2)
C13 C12 H12A 120.0
C11 C12 H12A 120.0
C12 C13 C14 121.1(2)
C12 C13 H13A 119.5
C14 C13 H13A 119.5
C13 C14 C9 119.0(2)
C13 C14 C15 119.3(2)
C9 C14 C15 121.7(2)
C16 C15 C14 112.29(19)
C16 C15 H15A 109.1
C14 C15 H15A 109.1
C16 C15 H15B 109.1
C14 C15 H15B 109.1
H15A C15 H15B 107.9
C17 C16 C15 112.4(2)
C17 C16 H16A 109.1
C15 C16 H16A 109.1
C17 C16 H16B 109.1
C15 C16 H16B 109.1
H16A C16 H16B 107.9
O C17 C16 110.0(2)
O C17 C8 113.69(18)
C16 C17 C8 112.7(2)
O C17 H17A 106.7
C16 C17 H17A 106.7
C8 C17 H17A 106.7

loop_
_geom_bond_atom_site_label_1
_geom_bond_atom_site_label_2
_geom_bond_distance
O C1 1.381(3)
O C17 1.416(3)
C1 C2 1.381(3)
C1 C6 1.401(3)
C2 C3 1.381(3)
C2 H2A 0.9500
C3 C4 1.382(3)
C3 H3A 0.9500
C4 C5 1.391(3)
C4 H4A 0.9500
C5 C6 1.395(3)
C5 H5A 0.9500
C6 C7 1.453(3)
C7 C8 1.337(3)
C7 H7A 0.9500
C8 C9 1.486(3)
C8 C17 1.522(3)
C9 C10 1.404(3)
C9 C14 1.405(3)
C10 C11 1.374(3)
C10 H10A 0.9500
C11 C12 1.386(3)
C11 H11A 0.9500
C12 C13 1.373(4)
C12 H12A 0.9500
C13 C14 1.405(3)
C13 H13A 0.9500
C14 C15 1.512(3)
C15 C16 1.497(3)
C15 H15A 0.9900
C15 H15B 0.9900
C16 C17 1.477(3)
C16 H16A 0.9900
C16 H16B 0.9900
C17 H17A 1.0000
